data_7239300
loop_
_publ_author_name
'Dobrzy\'nska, Danuta'
'Kubiak, Joanna'
'Janczak, Jan'
'Zo\'n, Jerzy'

_publ_section_title
;
 Supramolecular networks formation in crystals of
 3-carboxybenzylphosphonic acid, its complexes and salts: from
 coordination bonds to weak intermolecular interactions
;
_journal_issue 45
_journal_name_full 'RSC Advances'
_journal_page_first 23119
_journal_paper_doi 10.1039/c3ra44614j
_journal_volume 3
_journal_year 2013
_chemical_formula_moiety 'C8 H9 O5 P'
_chemical_formula_sum 'C8 H9 O5 P'
_chemical_formula_weight 216.12
_space_group_IT_number 14
_space_group_name_Hall '-P 2yn'
_space_group_name_H-M_alt 'P 1 21/n 1'
_symmetry_cell_setting monoclinic
_symmetry_space_group_name_Hall '-P 2yn'
_symmetry_space_group_name_H-M 'P 1 21/n 1'
_atom_sites_solution_hydrogens geom
_atom_sites_solution_primary direct
_atom_sites_solution_secondary difmap
_audit_creation_method SHELXL-97
_cell_angle_alpha 90.00
_cell_angle_beta 94.12(1)
_cell_angle_gamma 90.00
_cell_formula_units_Z 4
_cell_length_a 5.4760(11)
_cell_length_b 5.2150(10)
_cell_length_c 33.117(7)
_cell_measurement_reflns_used 3845
_cell_measurement_temperature 295(2)
_cell_measurement_theta_max 28.91
_cell_measurement_theta_min 3.70
_cell_volume 943.3(3)
_computing_cell_refinement
;
Oxford Diffraction Poland, CrysAlis Red, Version 171.32.6, 2008
;
_computing_data_collection
;
Oxford Diffraction Poland, CrysAlis CCD, Version 171.32.6, 2008
;
_computing_data_reduction
;
Oxford Diffraction Poland, CrysAlis Red, Version 171.32.6, 2008
;
_computing_molecular_graphics
;
Brandenburg & Putz, DIAMOND Version 3.0, Crystal Impact GbR,
Bonn, Germany, (2006)
;
_computing_publication_material 'SHELXL-97 (Sheldrick, 1997)'
_computing_structure_refinement 'SHELXL-97 (Sheldrick, 1997)'
_computing_structure_solution 'SHELXS-97 (Sheldrick, 1990)'
_diffrn_ambient_temperature 295(2)
_diffrn_detector_area_resol_mean '1024x1024 with blocks 2x2'
_diffrn_measured_fraction_theta_full 0.997
_diffrn_measured_fraction_theta_max 0.997
_diffrn_measurement_device_type 'KUMA KM-4 with area CCD detector'
_diffrn_measurement_method \w-scan
_diffrn_radiation_monochromator graphite
_diffrn_radiation_source 'fine-focus sealed tube'
_diffrn_radiation_type MoK\a
_diffrn_radiation_wavelength 0.71073
_diffrn_reflns_av_R_equivalents 0.0259
_diffrn_reflns_av_sigmaI/netI 0.0268
_diffrn_reflns_limit_h_max 7
_diffrn_reflns_limit_h_min -6
_diffrn_reflns_limit_k_max 6
_diffrn_reflns_limit_k_min -6
_diffrn_reflns_limit_l_max 43
_diffrn_reflns_limit_l_min -43
_diffrn_reflns_number 11944
_diffrn_reflns_theta_full 28.91
_diffrn_reflns_theta_max 28.91
_diffrn_reflns_theta_min 3.70
_exptl_absorpt_coefficient_mu 0.284
_exptl_absorpt_correction_T_max 0.9692
_exptl_absorpt_correction_T_min 0.9261
_exptl_absorpt_correction_type numerical
_exptl_absorpt_process_details
;
Oxford Diffraction Poland, CrysAlis Red, Version 171.32.6, 2008
;
_exptl_crystal_colour colourless
_exptl_crystal_density_diffrn 1.522
_exptl_crystal_density_meas 1.52
_exptl_crystal_density_method floatation
_exptl_crystal_description paralellepiped
_exptl_crystal_F_000 448
_exptl_crystal_size_max 0.28
_exptl_crystal_size_mid 0.26
_exptl_crystal_size_min 0.12
_refine_diff_density_max 0.261
_refine_diff_density_min -0.296
_refine_diff_density_rms 0.046
_refine_ls_extinction_method none
_refine_ls_goodness_of_fit_ref 1.002
_refine_ls_hydrogen_treatment mixed
_refine_ls_matrix_type full
_refine_ls_number_parameters 136
_refine_ls_number_reflns 2479
_refine_ls_number_restraints 0
_refine_ls_restrained_S_all 1.002
_refine_ls_R_factor_all 0.0572
_refine_ls_R_factor_gt 0.0334
_refine_ls_shift/su_max 0.000
_refine_ls_shift/su_mean 0.000
_refine_ls_structure_factor_coef Fsqd
_refine_ls_weighting_details 'calc w=1/[\s^2^(Fo^2^)+(0.0403P)^2^+0.1514P] where P=(Fo^2^+2Fc^2^)/3'
_refine_ls_weighting_scheme calc
_refine_ls_wR_factor_gt 0.0696
_refine_ls_wR_factor_ref 0.0771
_reflns_number_gt 1791
_reflns_number_total 2479
_reflns_threshold_expression I>2\s(I)
_cod_data_source_file c3ra44614j.txt
_cod_data_source_block COMP1
_cod_original_sg_symbol_H-M 'P 21/n'
_cod_database_code 7239300

loop_
_symmetry_equiv_pos_as_xyz
'x, y, z'
'-x+1/2, y+1/2, -z+1/2'
'-x, -y, -z'
'x-1/2, -y-1/2, z-1/2'

loop_
_atom_site_label
_atom_site_type_symbol
_atom_site_fract_x
_atom_site_fract_y
_atom_site_fract_z
_atom_site_U_iso_or_equiv
_atom_site_adp_type
_atom_site_occupancy
_atom_site_symmetry_multiplicity
_atom_site_calc_flag
_atom_site_refinement_flags
P1 P 0.01455(6) 0.51402(6) 0.211675(10) 0.02467(11) Uani 1 1 d .
O1 O -0.03490(17) 0.36587(19) 0.24882(3) 0.0325(2) Uani 1 1 d .
O2 O -0.0819(2) 0.79224(19) 0.21295(3) 0.0341(2) Uani 1 1 d .
H2O H -0.212(3) 0.810(3) 0.2269(5) 0.051 Uiso 1 1 d .
O3 O 0.29010(18) 0.5387(2) 0.20487(3) 0.0346(2) Uani 1 1 d .
H3O H 0.370(3) 0.644(3) 0.2202(6) 0.052 Uiso 1 1 d .
C1 C -0.1100(2) 0.5197(3) 0.12918(4) 0.0289(3) Uani 1 1 d .
C2 C 0.0638(3) 0.4721(3) 0.10181(4) 0.0317(3) Uani 1 1 d .
H2 H 0.1747 0.3386 0.1066 0.038 Uiso 1 1 calc R
C3 C 0.0745(3) 0.6217(3) 0.06716(4) 0.0337(3) Uani 1 1 d .
C4 C -0.2654(3) 0.8680(3) 0.08702(5) 0.0423(4) Uani 1 1 d .
H4 H -0.3764 1.0013 0.0822 0.051 Uiso 1 1 calc R
C5 C -0.0905(3) 0.8215(3) 0.06007(4) 0.0396(4) Uani 1 1 d .
H5 H -0.0829 0.9237 0.0372 0.048 Uiso 1 1 calc R
C6 C -0.2770(3) 0.7181(3) 0.12111(4) 0.0374(3) Uani 1 1 d .
H6 H -0.3975 0.7496 0.1389 0.045 Uiso 1 1 calc R
C7 C -0.1204(3) 0.3605(3) 0.16721(4) 0.0311(3) Uani 1 1 d .
H7A H -0.0368 0.1992 0.1635 0.047 Uiso 1 1 calc R
H7B H -0.2902 0.3220 0.1713 0.047 Uiso 1 1 calc R
C8 C 0.2567(3) 0.5651(3) 0.03754(4) 0.0361(3) Uani 1 1 d .
O4 O 0.3900(2) 0.3678(2) 0.04339(4) 0.0513(3) Uani 1 1 d .
H4O H 0.512(4) 0.346(4) 0.0243(7) 0.077 Uiso 1 1 d .
O5 O 0.2732(2) 0.7127(2) 0.00787(3) 0.0536(3) Uani 1 1 d .

loop_
_atom_site_aniso_label
_atom_site_aniso_U_11
_atom_site_aniso_U_22
_atom_site_aniso_U_33
_atom_site_aniso_U_23
_atom_site_aniso_U_13
_atom_site_aniso_U_12
P1 0.02500(18) 0.02571(19) 0.02408(17) 0.00069(13) 0.00711(12) -0.00055(15)
O1 0.0314(5) 0.0376(6) 0.0293(5) 0.0080(4) 0.0078(4) 0.0032(4)
O2 0.0404(6) 0.0277(5) 0.0361(5) 0.0012(4) 0.0147(4) 0.0024(5)
O3 0.0267(5) 0.0420(6) 0.0360(5) -0.0084(5) 0.0093(4) -0.0047(4)
C1 0.0333(7) 0.0269(7) 0.0260(6) -0.0016(5) -0.0017(5) -0.0035(6)
C2 0.0376(8) 0.0287(7) 0.0282(7) 0.0002(6) -0.0002(6) 0.0026(6)
C3 0.0420(9) 0.0327(8) 0.0261(7) -0.0009(6) 0.0009(6) 0.0017(6)
C4 0.0474(10) 0.0403(9) 0.0387(8) 0.0033(7) -0.0009(7) 0.0155(7)
C5 0.0496(10) 0.0380(9) 0.0310(7) 0.0070(6) 0.0009(6) 0.0075(7)
C6 0.0373(9) 0.0429(9) 0.0321(7) -0.0018(6) 0.0037(6) 0.0044(7)
C7 0.0357(8) 0.0283(8) 0.0295(7) -0.0002(6) 0.0033(6) -0.0061(6)
C8 0.0438(9) 0.0373(8) 0.0274(7) 0.0038(6) 0.0034(6) 0.0044(7)
O4 0.0634(8) 0.0497(7) 0.0430(6) 0.0123(5) 0.0199(6) 0.0220(6)
O5 0.0681(8) 0.0564(8) 0.0381(6) 0.0174(5) 0.0163(5) 0.0181(6)

loop_
_atom_type_symbol
_atom_type_description
_atom_type_scat_dispersion_real
_atom_type_scat_dispersion_imag
_atom_type_scat_source
C C 0.0033 0.0016 'International Tables Vol C Tables 4.2.6.8 and 6.1.1.4'
H H 0.0000 0.0000 'International Tables Vol C Tables 4.2.6.8 and 6.1.1.4'
O O 0.0106 0.0060 'International Tables Vol C Tables 4.2.6.8 and 6.1.1.4'
P P 0.1023 0.0942 'International Tables Vol C Tables 4.2.6.8 and 6.1.1.4'

loop_
_geom_angle_atom_site_label_1
_geom_angle_atom_site_label_2
_geom_angle_atom_site_label_3
_geom_angle
O1 P1 O2 112.36(6)
O1 P1 O3 113.54(6)
O2 P1 O3 105.35(6)
O1 P1 C7 110.97(6)
O2 P1 C7 108.71(7)
O3 P1 C7 105.49(7)
P1 O2 H2O 113.9(12)
P1 O3 H3O 115.6(12)
C2 C1 C6 118.74(13)
C2 C1 C7 121.06(13)
C6 C1 C7 120.19(13)
C1 C2 C3 120.74(13)
C1 C2 H2 119.6
C3 C2 H2 119.6
C5 C3 C2 119.66(14)
C5 C3 C8 119.97(13)
C2 C3 C8 120.36(13)
C5 C4 C6 120.43(14)
C5 C4 H4 119.8
C6 C4 H4 119.8
C4 C5 C3 119.79(14)
C4 C5 H5 120.1
C3 C5 H5 120.1
C4 C6 C1 120.62(14)
C4 C6 H6 119.7
C1 C6 H6 119.7
C1 C7 P1 113.69(10)
C1 C7 H7A 108.8
P1 C7 H7A 108.8
C1 C7 H7B 108.8
P1 C7 H7B 108.8
H7A C7 H7B 107.7
O5 C8 O4 122.91(14)
O5 C8 C3 119.11(13)
O4 C8 C3 117.98(13)
C8 O4 H4O 114.6(13)

loop_
_geom_bond_atom_site_label_1
_geom_bond_atom_site_label_2
_geom_bond_distance
P1 O1 1.4938(10)
P1 O2 1.5457(11)
P1 O3 1.5470(11)
P1 C7 1.7884(14)
O2 H2O 0.883(18)
O3 H3O 0.847(19)
C1 C2 1.383(2)
C1 C6 1.394(2)
C1 C7 1.5132(19)
C2 C3 1.3922(19)
C2 H2 0.9300
C3 C5 1.388(2)
C3 C8 1.478(2)
C4 C5 1.377(2)
C4 C6 1.379(2)
C4 H4 0.9300
C5 H5 0.9300
C6 H6 0.9300
C7 H7A 0.9700
C7 H7B 0.9700
C8 O5 1.2566(17)
C8 O4 1.2681(18)
O4 H4O 0.96(2)

loop_
_geom_hbond_atom_site_label_D
_geom_hbond_atom_site_label_H
_geom_hbond_atom_site_label_A
_geom_hbond_distance_DH
_geom_hbond_distance_HA
_geom_hbond_distance_DA
_geom_hbond_angle_DHA
_geom_hbond_site_symmetry_A
O2 H2O O1 0.883(18) 1.676(19) 2.5563(15) 175.4(18) 2_455
O3 H3O O1 0.847(19) 1.754(19) 2.6008(15) 179.1(18) 2
O4 H4O O5 0.96(2) 1.67(2) 2.6288(17) 176(2) 3_665
